data_4506803
loop_
_publ_author_name
'Vangala, Venu R.'
'Chow, Pui Shan'
'Tan, Reginald B. H.'

_publ_section_title
;
 Co-Crystals and Co-Crystal Hydrates of the Antibiotic Nitrofurantoin:
 Structural Studies and Physicochemical Properties
;
_journal_issue 12
_journal_name_full 'Crystal Growth &amp; Design'
_journal_page_first 5925
_journal_paper_doi 10.1021/cg300887p
_journal_volume 12
_journal_year 2012
_chemical_formula_moiety 'C8 H6 N4 O5, C3 H6 N6, H2 O'
_chemical_formula_sum 'C11 H14 N10 O6'
_chemical_formula_weight 382.32
_chemical_name_common
;
 1:1:1 Cocrystal of nitrofurantoin, melamine and water
;
_chemical_name_systematic
;
 1:1:1 Cocrystal of nitrofurantoin, melamine and water
;
_space_group_IT_number 2
_symmetry_cell_setting triclinic
_symmetry_space_group_name_Hall '-P 1'
_symmetry_space_group_name_H-M 'P -1'
_atom_sites_solution_hydrogens geom
_atom_sites_solution_primary direct
_atom_sites_solution_secondary difmap
_audit_creation_method SHELXL-97
_cell_angle_alpha 75.64(3)
_cell_angle_beta 82.27(3)
_cell_angle_gamma 84.85(3)
_cell_formula_units_Z 2
_cell_length_a 6.8748(14)
_cell_length_b 10.541(2)
_cell_length_c 11.088(2)
_cell_measurement_reflns_used 2340
_cell_measurement_temperature 110(2)
_cell_measurement_theta_max 31.0288
_cell_measurement_theta_min 2.4109
_cell_volume 770.0(3)
_computing_cell_refinement 'CrystalClear (Rigaku Inc., 2007)'
_computing_data_collection 'CrystalClear (Rigaku Inc., 2007)'
_computing_data_reduction 'CrystalClear (Rigaku Inc., 2007)'
_computing_structure_refinement 'SHELXL-97 (Sheldrick, 1997)'
_computing_structure_solution 'SHELXS-97 (Sheldrick, 1990)'
_diffrn_ambient_temperature 110(2)
_diffrn_measured_fraction_theta_full 0.995
_diffrn_measured_fraction_theta_max 0.995
_diffrn_measurement_device_type 'Rigaku Saturn CCD area detector'
_diffrn_measurement_method '\w scans'
_diffrn_radiation_monochromator graphite
_diffrn_radiation_source 'fine-focus sealed tube'
_diffrn_radiation_type MoK\a
_diffrn_radiation_wavelength 0.71073
_diffrn_reflns_av_R_equivalents 0.0211
_diffrn_reflns_av_sigmaI/netI 0.0166
_diffrn_reflns_limit_h_max 8
_diffrn_reflns_limit_h_min -8
_diffrn_reflns_limit_k_max 11
_diffrn_reflns_limit_k_min -12
_diffrn_reflns_limit_l_max 13
_diffrn_reflns_limit_l_min -13
_diffrn_reflns_number 9105
_diffrn_reflns_theta_full 25.49
_diffrn_reflns_theta_max 25.49
_diffrn_reflns_theta_min 1.91
_exptl_absorpt_coefficient_mu 0.137
_exptl_absorpt_correction_T_max 0.9706
_exptl_absorpt_correction_T_min 0.9653
_exptl_absorpt_correction_type multi-scan
_exptl_absorpt_process_details '(SADABS, Rigaku 2007)'
_exptl_crystal_colour Yellow
_exptl_crystal_density_diffrn 1.649
_exptl_crystal_density_method 'not measured'
_exptl_crystal_description Block
_exptl_crystal_F_000 396
_exptl_crystal_size_max 0.26
_exptl_crystal_size_mid 0.22
_exptl_crystal_size_min 0.22
_refine_diff_density_max 0.200
_refine_diff_density_min -0.240
_refine_diff_density_rms 0.048
_refine_ls_extinction_method none
_refine_ls_goodness_of_fit_ref 1.098
_refine_ls_hydrogen_treatment mixed
_refine_ls_matrix_type full
_refine_ls_number_parameters 280
_refine_ls_number_reflns 2856
_refine_ls_number_restraints 0
_refine_ls_restrained_S_all 1.098
_refine_ls_R_factor_all 0.0378
_refine_ls_R_factor_gt 0.0358
_refine_ls_shift/su_max 0.001
_refine_ls_shift/su_mean 0.000
_refine_ls_structure_factor_coef Fsqd
_refine_ls_weighting_details 'calc w=1/[\s^2^(Fo^2^)+(0.0476P)^2^+0.3665P] where P=(Fo^2^+2Fc^2^)/3'
_refine_ls_weighting_scheme calc
_refine_ls_wR_factor_gt 0.0897
_refine_ls_wR_factor_ref 0.0946
_reflns_number_gt 2740
_reflns_number_total 2856
_reflns_threshold_expression >2sigma(I)
_cod_data_source_file cg300887p_si_001.cif
_cod_data_source_block NF-melamine-monohydrate(1:1:1)
_cod_depositor_comments
;
The following automatic conversions were performed:

'_symmetry_cell_setting' value 'Triclinic' changed to 'triclinic'
according to /home/saulius/struct/CIF-dictionaries/cif_core.dic
dictionary named 'cif_core.dic' version 2.4.2 from 2011-04-26.

Automatic conversion script
Id: cif_fix_values 1891 2012-01-12 08:04:46Z andrius 
;
_cod_original_sg_symbol_H-M P-1
_cod_database_code 4506803

loop_
_symmetry_equiv_pos_as_xyz
'x, y, z'
'-x, -y, -z'

loop_
_atom_site_label
_atom_site_type_symbol
_atom_site_fract_x
_atom_site_fract_y
_atom_site_fract_z
_atom_site_U_iso_or_equiv
_atom_site_adp_type
_atom_site_occupancy
_atom_site_symmetry_multiplicity
_atom_site_calc_flag
_atom_site_refinement_flags
O1 O 0.10419(14) 0.63830(9) 0.21083(9) 0.0171(2) Uani 1 1 d .
O5 O -0.38132(15) 0.10548(10) 0.71006(9) 0.0214(2) Uani 1 1 d .
O4 O 0.20604(15) 0.18050(10) 0.46614(10) 0.0220(2) Uani 1 1 d .
O3 O 0.43763(15) 0.70937(10) 0.07559(10) 0.0241(3) Uani 1 1 d .
N2 N -0.02039(17) 0.41685(11) 0.38648(11) 0.0166(3) Uani 1 1 d .
N3 N -0.08804(17) 0.30953(11) 0.47303(11) 0.0172(3) Uani 1 1 d .
O2 O 0.30415(16) 0.89865(10) -0.01390(10) 0.0257(3) Uani 1 1 d .
N4 N -0.07523(17) 0.10998(12) 0.59728(11) 0.0175(3) Uani 1 1 d .
C7 C -0.2596(2) 0.16059(14) 0.62821(13) 0.0164(3) Uani 1 1 d .
C2 C -0.0585(2) 0.83308(14) 0.14051(13) 0.0193(3) Uani 1 1 d .
H2B H -0.0857 0.9207 0.0954 0.023 Uiso 1 1 calc R
C6 C -0.2820(2) 0.29698(13) 0.54601(13) 0.0166(3) Uani 1 1 d .
H6D H -0.3874 0.3044 0.4916 0.020 Uiso 1 1 calc R
H6C H -0.3096 0.3635 0.5963 0.020 Uiso 1 1 calc R
N1 N 0.29655(18) 0.79078(12) 0.06098(11) 0.0188(3) Uani 1 1 d .
C8 C 0.0353(2) 0.19864(14) 0.50630(13) 0.0167(3) Uani 1 1 d .
C5 C -0.1442(2) 0.51617(14) 0.35963(13) 0.0176(3) Uani 1 1 d .
H5C H -0.2754 0.5114 0.3997 0.021 Uiso 1 1 calc R
C4 C -0.0855(2) 0.63408(14) 0.26961(13) 0.0175(3) Uani 1 1 d .
C1 C 0.1132(2) 0.75997(13) 0.13387(13) 0.0167(3) Uani 1 1 d .
C3 C -0.1885(2) 0.75082(14) 0.22912(13) 0.0189(3) Uani 1 1 d .
H3A H -0.3220 0.7724 0.2555 0.023 Uiso 1 1 calc R
N10 N -0.00654(18) 0.32582(12) 0.10382(11) 0.0187(3) Uani 1 1 d .
N9 N -0.06745(17) 0.12433(11) 0.25617(11) 0.0171(3) Uani 1 1 d .
N8 N -0.32431(17) 0.29232(12) 0.22120(11) 0.0186(3) Uani 1 1 d .
N7 N -0.37532(19) 0.09854(13) 0.36721(12) 0.0206(3) Uani 1 1 d .
N6 N 0.23455(19) 0.16062(14) 0.14039(13) 0.0235(3) Uani 1 1 d .
C11 C -0.1943(2) 0.36462(14) 0.13560(13) 0.0176(3) Uani 1 1 d .
C10 C -0.2528(2) 0.17299(14) 0.27826(13) 0.0170(3) Uani 1 1 d .
C9 C 0.0496(2) 0.20498(14) 0.16790(13) 0.0176(3) Uani 1 1 d .
N5 N -0.2596(2) 0.48423(13) 0.07688(13) 0.0227(3) Uani 1 1 d .
O6 O -0.58981(16) 0.44550(11) 0.34949(11) 0.0240(3) Uani 1 1 d .
H6B H 0.319(3) 0.2141(19) 0.0806(19) 0.033(5) Uiso 1 1 d .
H5B H -0.178(3) 0.5363(19) 0.0212(19) 0.031(5) Uiso 1 1 d .
H7B H -0.500(3) 0.1241(19) 0.3735(17) 0.031(5) Uiso 1 1 d .
H6A H 0.271(3) 0.0860(19) 0.1809(17) 0.024(5) Uiso 1 1 d .
H7A H -0.340(3) 0.012(2) 0.3975(18) 0.031(5) Uiso 1 1 d .
H4 H -0.022(3) 0.027(2) 0.645(2) 0.043(6) Uiso 1 1 d .
H6BB H -0.523(3) 0.389(2) 0.307(2) 0.045(6) Uiso 1 1 d .
H5A H -0.381(3) 0.514(2) 0.0988(19) 0.037(5) Uiso 1 1 d .
H6AA H -0.709(4) 0.427(2) 0.348(2) 0.048(6) Uiso 1 1 d .

loop_
_atom_site_aniso_label
_atom_site_aniso_U_11
_atom_site_aniso_U_22
_atom_site_aniso_U_33
_atom_site_aniso_U_23
_atom_site_aniso_U_13
_atom_site_aniso_U_12
O1 0.0160(5) 0.0147(5) 0.0184(5) -0.0007(4) -0.0017(4) 0.0006(4)
O5 0.0183(5) 0.0192(5) 0.0235(5) -0.0016(4) 0.0013(4) -0.0002(4)
O4 0.0156(5) 0.0216(5) 0.0256(5) -0.0030(4) 0.0017(4) 0.0017(4)
O3 0.0184(5) 0.0208(5) 0.0286(6) -0.0011(4) 0.0001(4) 0.0042(4)
N2 0.0185(6) 0.0143(6) 0.0161(6) -0.0015(5) -0.0018(5) -0.0022(5)
N3 0.0151(6) 0.0142(6) 0.0193(6) -0.0003(5) 0.0008(5) 0.0001(5)
O2 0.0282(6) 0.0187(5) 0.0240(6) 0.0041(4) 0.0011(4) -0.0002(4)
N4 0.0161(6) 0.0155(6) 0.0190(6) -0.0017(5) -0.0008(5) 0.0008(5)
C7 0.0151(7) 0.0180(7) 0.0169(7) -0.0056(6) -0.0015(5) -0.0014(5)
C2 0.0217(7) 0.0158(7) 0.0200(7) -0.0031(6) -0.0053(6) 0.0019(6)
C6 0.0148(7) 0.0157(7) 0.0182(7) -0.0033(5) 0.0005(5) -0.0007(5)
N1 0.0199(6) 0.0167(6) 0.0186(6) -0.0025(5) -0.0015(5) 0.0000(5)
C8 0.0172(7) 0.0159(7) 0.0169(7) -0.0043(5) -0.0021(5) -0.0003(5)
C5 0.0154(7) 0.0181(7) 0.0193(7) -0.0045(6) -0.0011(5) -0.0018(5)
C4 0.0153(7) 0.0185(7) 0.0189(7) -0.0051(6) -0.0014(5) -0.0015(5)
C1 0.0187(7) 0.0144(7) 0.0158(7) -0.0016(5) -0.0019(5) -0.0012(5)
C3 0.0156(7) 0.0192(7) 0.0211(7) -0.0045(6) -0.0018(5) 0.0011(5)
N10 0.0193(6) 0.0160(6) 0.0188(6) -0.0029(5) 0.0000(5) 0.0021(5)
N9 0.0163(6) 0.0154(6) 0.0180(6) -0.0027(5) 0.0000(5) 0.0003(5)
N8 0.0178(6) 0.0161(6) 0.0206(6) -0.0033(5) -0.0015(5) 0.0007(5)
N7 0.0156(6) 0.0178(7) 0.0257(7) -0.0023(5) 0.0014(5) -0.0007(5)
N6 0.0193(7) 0.0182(7) 0.0259(7) 0.0030(6) 0.0036(5) 0.0042(5)
C11 0.0207(7) 0.0157(7) 0.0173(7) -0.0054(5) -0.0036(5) 0.0006(5)
C10 0.0182(7) 0.0163(7) 0.0176(7) -0.0059(5) -0.0030(5) -0.0002(5)
C9 0.0194(7) 0.0167(7) 0.0162(7) -0.0037(5) -0.0007(5) -0.0008(5)
N5 0.0213(7) 0.0167(6) 0.0259(7) -0.0001(5) 0.0001(5) 0.0033(5)
O6 0.0166(5) 0.0224(6) 0.0347(6) -0.0112(5) -0.0030(4) 0.0018(4)

loop_
_atom_type_symbol
_atom_type_description
_atom_type_scat_dispersion_real
_atom_type_scat_dispersion_imag
_atom_type_scat_source
C C 0.0033 0.0016 'International Tables Vol C Tables 4.2.6.8 and 6.1.1.4'
H H 0.0000 0.0000 'International Tables Vol C Tables 4.2.6.8 and 6.1.1.4'
N N 0.0061 0.0033 'International Tables Vol C Tables 4.2.6.8 and 6.1.1.4'
O O 0.0106 0.0060 'International Tables Vol C Tables 4.2.6.8 and 6.1.1.4'

loop_
_geom_angle_atom_site_label_1
_geom_angle_atom_site_label_2
_geom_angle_atom_site_label_3
_geom_angle
C1 O1 C4 104.67(11)
C5 N2 N3 116.75(12)
N2 N3 C8 120.28(12)
N2 N3 C6 127.29(12)
C8 N3 C6 112.31(12)
C7 N4 C8 112.62(12)
C7 N4 H4 122.5(13)
C8 N4 H4 124.0(13)
O5 C7 N4 125.53(13)
O5 C7 C6 126.64(13)
N4 C7 C6 107.80(12)
C1 C2 C3 105.03(12)
C1 C2 H2B 127.5
C3 C2 H2B 127.5
N3 C6 C7 101.20(11)
N3 C6 H6D 111.5
C7 C6 H6D 111.5
N3 C6 H6C 111.5
C7 C6 H6C 111.5
H6D C6 H6C 109.3
O2 N1 O3 123.94(13)
O2 N1 C1 117.05(12)
O3 N1 C1 119.02(12)
O4 C8 N3 128.08(13)
O4 C8 N4 125.93(13)
N3 C8 N4 105.99(12)
N2 C5 C4 120.62(13)
N2 C5 H5C 119.7
C4 C5 H5C 119.7
C3 C4 O1 110.37(13)
C3 C4 C5 130.74(14)
O1 C4 C5 118.89(12)
O1 C1 C2 113.03(13)
O1 C1 N1 116.35(12)
C2 C1 N1 130.62(13)
C4 C3 C2 106.89(13)
C4 C3 H3A 126.6
C2 C3 H3A 126.6
C11 N10 C9 114.48(13)
C10 N9 C9 114.99(12)
C10 N8 C11 114.78(13)
C10 N7 H7B 117.9(13)
C10 N7 H7A 119.3(12)
H7B N7 H7A 118.8(17)
C9 N6 H6B 119.6(12)
C9 N6 H6A 117.9(13)
H6B N6 H6A 122.5(17)
N5 C11 N10 117.80(14)
N5 C11 N8 116.66(13)
N10 C11 N8 125.54(13)
N8 C10 N9 125.12(13)
N8 C10 N7 117.02(13)
N9 C10 N7 117.83(13)
N6 C9 N10 117.35(13)
N6 C9 N9 117.56(13)
N10 C9 N9 125.08(13)
C11 N5 H5B 119.7(12)
C11 N5 H5A 119.8(13)
H5B N5 H5A 120.3(18)
H6BB O6 H6AA 100(2)

loop_
_geom_bond_atom_site_label_1
_geom_bond_atom_site_label_2
_geom_bond_distance
O1 C1 1.3543(17)
O1 C4 1.3765(18)
O5 C7 1.2178(18)
O4 C8 1.2141(18)
O3 N1 1.2358(16)
N2 C5 1.289(2)
N2 N3 1.3613(18)
N3 C8 1.3832(18)
N3 C6 1.4622(18)
O2 N1 1.2312(17)
N4 C7 1.3642(19)
N4 C8 1.3864(19)
N4 H4 0.97(2)
C7 C6 1.506(2)
C2 C1 1.354(2)
C2 C3 1.413(2)
C2 H2B 0.9500
C6 H6D 0.9900
C6 H6C 0.9900
N1 C1 1.420(2)
C5 C4 1.439(2)
C5 H5C 0.9500
C4 C3 1.368(2)
C3 H3A 0.9500
N10 C11 1.3463(19)
N10 C9 1.3464(19)
N9 C10 1.3446(19)
N9 C9 1.3513(19)
N8 C10 1.3424(19)
N8 C11 1.347(2)
N7 C10 1.345(2)
N7 H7B 0.87(2)
N7 H7A 0.91(2)
N6 C9 1.3374(19)
N6 H6B 0.93(2)
N6 H6A 0.839(19)
C11 N5 1.336(2)
N5 H5B 0.89(2)
N5 H5A 0.89(2)
O6 H6BB 0.91(2)
O6 H6AA 0.86(3)
